data_1560562
loop_
_publ_author_name
'Ye\,silel, Okan Zafer'
'Karamahmut, Bing\"ul'
'Semerci, Fatih'
'Darcan, Cihan'
'Y\?ilmaz, Filiz'

_publ_section_title
;
 A series of silver(I) coordination polymers with saccarinate and flexible
 aliphatic diamines
;
_journal_name_full 'Journal of Solid State Chemistry'
_journal_page_first 174
_journal_page_last 188
_journal_paper_doi 10.1016/j.jssc.2017.01.022
_journal_volume 249
_journal_year 2017
_chemical_formula_moiety 'C38 H44 Ag4 N8 O12 S4, 4(H2 O)'
_chemical_formula_sum 'C38 H52 Ag4 N8 O16 S4'
_chemical_formula_weight 1436.60
_space_group_crystal_system monoclinic
_space_group_IT_number 15
_space_group_name_Hall '-C 2yc'
_space_group_name_H-M_alt 'C 1 2/c 1'
_atom_sites_solution_hydrogens geom
_atom_sites_solution_primary direct
_atom_sites_solution_secondary difmap
_cell_angle_alpha 90.00
_cell_angle_beta 101.097(3)
_cell_angle_gamma 90.00
_cell_formula_units_Z 8
_cell_length_a 43.9120(10)
_cell_length_b 10.8541(3)
_cell_length_c 21.5655(6)
_cell_measurement_reflns_used 8570
_cell_measurement_temperature 293(2)
_cell_measurement_theta_max 27.8945
_cell_measurement_theta_min 3.1596
_cell_volume 10086.5(5)
_computing_cell_refinement 'Bruker SAINT'
_computing_data_collection 'Bruker APEX2'
_computing_data_reduction 'Bruker SAINT'
_computing_molecular_graphics 'Bruker SHELXTL'
_computing_publication_material 'Bruker SHELXTL'
_computing_structure_refinement 'SHELXL-97 (Sheldrick, 2008)'
_computing_structure_solution 'SHELXS-97 (Sheldrick, 2008)'
_diffrn_ambient_temperature 293(2)
_diffrn_detector_area_resol_mean 16.0454
_diffrn_measured_fraction_theta_full 0.998
_diffrn_measured_fraction_theta_max 0.839
_diffrn_measurement_details
;
#__ type_ start__ end____ width___ exp.time_
  1 omega   20.00   66.50   0.7500   10.0000
omega____ theta____ kappa____ phi______ frames
    -       15.7359 -116.0000 -111.0000 62

#__ type_ start__ end____ width___ exp.time_
  2 omega    3.00   56.25   0.7500   10.0000
omega____ theta____ kappa____ phi______ frames
    -       15.7359   77.0000  -60.0000 71

#__ type_ start__ end____ width___ exp.time_
  3 omega  -51.00   64.50   0.7500   10.0000
omega____ theta____ kappa____ phi______ frames
    -       15.7359    0.0000  120.0000 154
;
_diffrn_measurement_device_type 'SuperNova, Single source at offset), Eos'
_diffrn_measurement_method '\w scans'
_diffrn_orient_matrix_UB_11 -0.0127379000
_diffrn_orient_matrix_UB_12 -0.0253911000
_diffrn_orient_matrix_UB_13 0.0113858000
_diffrn_orient_matrix_UB_21 0.0038390000
_diffrn_orient_matrix_UB_22 -0.0594119000
_diffrn_orient_matrix_UB_23 -0.0099185000
_diffrn_orient_matrix_UB_31 0.0096894000
_diffrn_orient_matrix_UB_32 -0.0099409000
_diffrn_orient_matrix_UB_33 0.0299239000
_diffrn_radiation_monochromator mirror
_diffrn_radiation_type MoK\a
_diffrn_radiation_wavelength 0.71073
_diffrn_reflns_av_R_equivalents 0.0281
_diffrn_reflns_av_unetI/netI 0.0510
_diffrn_reflns_limit_h_max 57
_diffrn_reflns_limit_h_min -26
_diffrn_reflns_limit_k_max 13
_diffrn_reflns_limit_k_min -12
_diffrn_reflns_limit_l_max 24
_diffrn_reflns_limit_l_min -27
_diffrn_reflns_number 21020
_diffrn_reflns_theta_full 25.00
_diffrn_reflns_theta_max 27.95
_diffrn_reflns_theta_min 3.21
_diffrn_source 'SuperNova (Mo) X-ray Source'
_exptl_absorpt_coefficient_mu 1.770
_exptl_absorpt_correction_T_max 0.903
_exptl_absorpt_correction_T_min 0.572
_exptl_absorpt_correction_type integration
_exptl_absorpt_process_details
;
CrysAlisPro, Agilent Technologies,
Version 1.171.35.11 (release 16-05-2011 CrysAlis171 .NET)
(compiled May 16 2011,17:55:39)
Analytical numeric absorption correction using a multifaceted crystal
			model based on expressions derived by R.C. Clark & J.S. Reid.
(Clark, R. C. & Reid, J. S. (1995). Acta Cryst. A51, 887-897)
;
_exptl_crystal_colour cream
_exptl_crystal_density_diffrn 1.892
_exptl_crystal_density_method 'not measured'
_exptl_crystal_description block
_exptl_crystal_F_000 5728
_exptl_crystal_size_max 0.5344
_exptl_crystal_size_mid 0.1917
_exptl_crystal_size_min 0.0873
_refine_diff_density_max 0.664
_refine_diff_density_min -0.949
_refine_diff_density_rms 0.094
_refine_ls_extinction_method none
_refine_ls_goodness_of_fit_ref 1.048
_refine_ls_hydrogen_treatment mixed
_refine_ls_matrix_type full
_refine_ls_number_parameters 653
_refine_ls_number_reflns 10172
_refine_ls_number_restraints 1
_refine_ls_restrained_S_all 1.048
_refine_ls_R_factor_all 0.0611
_refine_ls_R_factor_gt 0.0405
_refine_ls_shift/su_max 0.001
_refine_ls_shift/su_mean 0.000
_refine_ls_structure_factor_coef Fsqd
_refine_ls_weighting_details 'calc w=1/[\s^2^(Fo^2^)+(0.0262P)^2^+2.6167P] where P=(Fo^2^+2Fc^2^)/3'
_refine_ls_weighting_scheme calc
_refine_ls_wR_factor_gt 0.0710
_refine_ls_wR_factor_ref 0.0813
_reflns_number_gt 7622
_reflns_number_total 10172
_reflns_threshold_expression >2sigma(I)
_cod_data_source_file JSSC-2017-249-174.cif
_cod_data_source_block 2
_cod_database_code 1560562

loop_
_space_group_symop_id
_space_group_symop_operation_xyz
1 'x, y, z'
2 '-x, y, -z+1/2'
3 'x+1/2, y+1/2, z'
4 '-x+1/2, y+1/2, -z+1/2'
5 '-x, -y, -z'
6 'x, -y, z-1/2'
7 '-x+1/2, -y+1/2, -z'
8 'x+1/2, -y+1/2, z-1/2'

loop_
_atom_site_label
_atom_site_type_symbol
_atom_site_fract_x
_atom_site_fract_y
_atom_site_fract_z
_atom_site_U_iso_or_equiv
_atom_site_adp_type
_atom_site_occupancy
_atom_site_symmetry_multiplicity
_atom_site_calc_flag
_atom_site_refinement_flags
_atom_site_disorder_assembly
_atom_site_disorder_group
Ag1 Ag 0.022207(7) 0.71554(3) 0.170501(14) 0.03764(9) Uani 1 1 d . . .
Ag4 Ag 0.232071(7) 0.54389(3) -0.144069(15) 0.04098(10) Uani 1 1 d . . .
Ag2 Ag 0.019491(7) 0.70290(3) 0.027165(15) 0.04550(11) Uani 1 1 d . . .
Ag3 Ag 0.270497(8) 0.49490(4) 0.001734(16) 0.05606(12) Uani 1 1 d . . .
S1 S 0.04200(2) 1.00604(9) 0.16594(5) 0.0301(2) Uani 1 1 d . . .
S2 S 0.00384(2) 0.42521(10) 0.14443(5) 0.0332(2) Uani 1 1 d . . .
S4 S 0.21020(2) 0.25646(9) -0.14290(5) 0.0331(2) Uani 1 1 d . . .
S3 S 0.24240(2) 0.83706(10) -0.17422(5) 0.0336(2) Uani 1 1 d . . .
C38 C 0.17263(9) 0.1942(4) -0.15983(16) 0.0297(9) Uani 1 1 d . . .
C2 C 0.09951(9) 0.9792(4) 0.16641(17) 0.0304(9) Uani 1 1 d . . .
C33 C 0.15212(9) 0.2900(4) -0.16217(16) 0.0317(9) Uani 1 1 d . . .
C37 C 0.16381(10) 0.0732(4) -0.16745(18) 0.0394(10) Uani 1 1 d . . .
H37 H 0.1783 0.0101 -0.1659 0.047 Uiso 1 1 calc R . .
C7 C 0.07864(8) 1.0718(4) 0.16889(16) 0.0305(9) Uani 1 1 d . . .
C34 C 0.12057(9) 0.2648(4) -0.17216(18) 0.0410(11) Uani 1 1 d . . .
H34 H 0.1061 0.3280 -0.1739 0.049 Uiso 1 1 calc R . .
C35 C 0.11124(10) 0.1431(4) -0.17938(19) 0.0463(11) Uani 1 1 d . . .
H35 H 0.0902 0.1243 -0.1856 0.056 Uiso 1 1 calc R . .
C24 C 0.19927(10) 0.5341(4) 0.0057(2) 0.0494(12) Uani 1 1 d . . .
H24A H 0.1964 0.5701 -0.0362 0.059 Uiso 1 1 calc R . .
H24B H 0.2052 0.5999 0.0360 0.059 Uiso 1 1 calc R . .
C4 C 0.13938(10) 1.1277(4) 0.1732(2) 0.0527(12) Uani 1 1 d . . .
H4 H 0.1601 1.1477 0.1748 0.063 Uiso 1 1 calc R . .
C5 C 0.11816(11) 1.2199(4) 0.1755(2) 0.0589(14) Uani 1 1 d . . .
H5 H 0.1248 1.3014 0.1786 0.071 Uiso 1 1 calc R . .
C6 C 0.08708(10) 1.1939(4) 0.1734(2) 0.0434(11) Uani 1 1 d . . .
H6 H 0.0726 1.2560 0.1749 0.052 Uiso 1 1 calc R . .
C22 C 0.14260(10) 0.5757(5) 0.00733(19) 0.0526(13) Uani 1 1 d . . .
H22A H 0.1490 0.6430 0.0365 0.063 Uiso 1 1 calc R . .
H22B H 0.1396 0.6089 -0.0352 0.063 Uiso 1 1 calc R . .
C3 C 0.13025(9) 1.0052(4) 0.16862(19) 0.0405(11) Uani 1 1 d . . .
H3 H 0.1446 0.9426 0.1671 0.049 Uiso 1 1 calc R . .
C36 C 0.13241(10) 0.0496(4) -0.17754(19) 0.0452(11) Uani 1 1 d . . .
H36 H 0.1254 -0.0313 -0.1832 0.054 Uiso 1 1 calc R . .
C21 C 0.11195(10) 0.5253(4) 0.0187(2) 0.0537(13) Uani 1 1 d . . .
H21A H 0.1152 0.4874 0.0601 0.064 Uiso 1 1 calc R . .
H21B H 0.1048 0.4619 -0.0124 0.064 Uiso 1 1 calc R . .
C20 C 0.08706(9) 0.6238(4) 0.01468(19) 0.0445(11) Uani 1 1 d . . .
H20A H 0.0951 0.6909 0.0428 0.053 Uiso 1 1 calc R . .
H20B H 0.0826 0.6564 -0.0280 0.053 Uiso 1 1 calc R . .
C23 C 0.16847(10) 0.4802(5) 0.0153(2) 0.0541(13) Uani 1 1 d . . .
H23A H 0.1625 0.4141 -0.0148 0.065 Uiso 1 1 calc R . .
H23B H 0.1712 0.4452 0.0574 0.065 Uiso 1 1 calc R . .
N8 N 0.22472(7) 0.4442(3) 0.01244(15) 0.0489(10) Uani 1 1 d . . .
H8A H 0.2184 0.3836 -0.0156 0.059 Uiso 1 1 calc R . .
H8B H 0.2265 0.4106 0.0511 0.059 Uiso 1 1 calc R . .
O2 O 0.02172(6) 1.0374(3) 0.10746(12) 0.0420(7) Uani 1 1 d . . .
N1 N 0.05355(7) 0.8634(3) 0.16500(14) 0.0325(8) Uani 1 1 d . . .
O3 O 0.03024(6) 1.0313(2) 0.22199(12) 0.0423(7) Uani 1 1 d . . .
O9 O 0.22536(7) 0.2210(2) -0.08043(12) 0.0495(8) Uani 1 1 d . . .
N6 N 0.19954(7) 0.4003(3) -0.14293(14) 0.0316(8) Uani 1 1 d . . .
O8 O 0.22694(6) 0.2314(3) -0.19205(13) 0.0470(8) Uani 1 1 d . . .
O11 O 0.22013(6) 0.8299(3) -0.23195(12) 0.0468(8) Uani 1 1 d . . .
O7 O 0.15435(6) 0.5111(2) -0.15414(13) 0.0433(7) Uani 1 1 d . . .
O6 O 0.02962(6) 0.3828(3) 0.19093(13) 0.0492(8) Uani 1 1 d . . .
N5 N 0.25859(7) 0.7035(3) -0.15511(15) 0.0355(8) Uani 1 1 d . . .
O12 O 0.23058(6) 0.8873(3) -0.12192(13) 0.0507(8) Uani 1 1 d . . .
O5 O 0.00880(7) 0.4282(3) 0.08063(12) 0.0537(8) Uani 1 1 d . . .
N2 N -0.00771(7) 0.5596(3) 0.16414(15) 0.0369(8) Uani 1 1 d . . .
N7 N 0.05799(8) 0.5800(3) 0.03112(16) 0.0512(10) Uani 1 1 d . . .
H7A H 0.0627 0.5501 0.0707 0.061 Uiso 1 1 calc R . .
H7B H 0.0514 0.5160 0.0056 0.061 Uiso 1 1 calc R . .
C31 C 0.27656(8) 0.9123(3) -0.18434(16) 0.0268(8) Uani 1 1 d . . .
C1 C 0.08448(9) 0.8551(4) 0.16387(17) 0.0324(9) Uani 1 1 d . . .
C32 C 0.16791(9) 0.4126(4) -0.15311(16) 0.0299(9) Uani 1 1 d . . .
C26 C 0.30042(8) 0.8265(4) -0.17293(16) 0.0278(9) Uani 1 1 d . . .
C25 C 0.28945(9) 0.7039(4) -0.15491(18) 0.0336(10) Uani 1 1 d . . .
C14 C -0.03048(8) 0.3464(4) 0.14894(16) 0.0303(9) Uani 1 1 d . . .
C28 C 0.33478(9) 0.9795(4) -0.19671(18) 0.0386(10) Uani 1 1 d . . .
H28 H 0.3545 1.0036 -0.2013 0.046 Uiso 1 1 calc R . .
C30 C 0.28084(9) 1.0324(4) -0.20147(18) 0.0368(10) Uani 1 1 d . . .
H30 H 0.2647 1.0891 -0.2083 0.044 Uiso 1 1 calc R . .
C9 C -0.05097(9) 0.4306(4) 0.16510(17) 0.0318(9) Uani 1 1 d . . .
C13 C -0.03714(10) 0.2228(4) 0.13976(18) 0.0413(11) Uani 1 1 d . . .
H13 H -0.0227 0.1671 0.1299 0.050 Uiso 1 1 calc R . .
C27 C 0.32984(9) 0.8604(4) -0.17889(17) 0.0341(10) Uani 1 1 d . . .
H27 H 0.3461 0.8041 -0.1711 0.041 Uiso 1 1 calc R . .
C8 C -0.03699(9) 0.5557(4) 0.17574(19) 0.0389(10) Uani 1 1 d . . .
C11 C -0.08792(9) 0.2700(4) 0.16067(19) 0.0434(11) Uani 1 1 d . . .
H11 H -0.1076 0.2430 0.1641 0.052 Uiso 1 1 calc R . .
C12 C -0.06677(10) 0.1865(4) 0.1461(2) 0.0450(11) Uani 1 1 d . . .
H12 H -0.0724 0.1041 0.1404 0.054 Uiso 1 1 calc R . .
C29 C 0.31068(10) 1.0637(4) -0.20789(18) 0.0411(11) Uani 1 1 d . . .
H29 H 0.3146 1.1435 -0.2200 0.049 Uiso 1 1 calc R . .
C10 C -0.08050(9) 0.3928(4) 0.17028(18) 0.0398(10) Uani 1 1 d . . .
H10 H -0.0949 0.4488 0.1800 0.048 Uiso 1 1 calc R . .
O1 O 0.09845(7) 0.7585(3) 0.16208(14) 0.0504(8) Uani 1 1 d . . .
O10 O 0.30669(7) 0.6163(3) -0.14117(14) 0.0510(8) Uani 1 1 d . . .
O4 O -0.05046(7) 0.6438(3) 0.19457(15) 0.0580(9) Uani 1 1 d . . .
N3 N -0.01677(7) 0.8366(3) 0.02208(15) 0.0428(9) Uani 1 1 d . . .
H3A H -0.0125 0.8817 0.0577 0.051 Uiso 1 1 calc R . .
H3B H -0.0153 0.8877 -0.0101 0.051 Uiso 1 1 calc R . .
N4 N 0.31771(8) 0.5427(4) -0.00094(16) 0.0539(11) Uani 1 1 d . . .
H4A H 0.3178 0.5868 -0.0363 0.065 Uiso 1 1 calc R . .
H4B H 0.3249 0.5921 0.0322 0.065 Uiso 1 1 calc R . .
C15 C -0.04930(9) 0.7976(4) 0.0139(2) 0.0451(11) Uani 1 1 d . . .
H15A H -0.0516 0.7429 0.0483 0.054 Uiso 1 1 calc R . .
H15B H -0.0548 0.7516 -0.0252 0.054 Uiso 1 1 calc R . .
C19 C 0.33939(9) 0.4395(5) 0.0004(2) 0.0533(13) Uani 1 1 d . . .
H19A H 0.3330 0.3906 -0.0375 0.064 Uiso 1 1 calc R . .
H19B H 0.3380 0.3875 0.0363 0.064 Uiso 1 1 calc R . .
C16 C -0.07162(10) 0.9047(4) 0.0123(2) 0.0505(12) Uani 1 1 d . . .
H16A H -0.0656 0.9521 0.0509 0.061 Uiso 1 1 calc R . .
H16B H -0.0696 0.9580 -0.0228 0.061 Uiso 1 1 calc R . .
C18 C 0.37299(10) 0.4778(5) 0.0046(2) 0.0531(13) Uani 1 1 d . . .
H18A H 0.3796 0.5264 0.0426 0.064 Uiso 1 1 calc R . .
H18B H 0.3745 0.5294 -0.0314 0.064 Uiso 1 1 calc R . .
O13 O -0.02780(9) 0.8735(4) 0.16606(17) 0.0544(9) Uani 1 1 d . . .
O14 O 0.08561(8) 0.5111(3) 0.17046(17) 0.0648(10) Uani 1 1 d G . .
H14A H 0.0876 0.5887 0.1745 0.097 Uiso 1 1 d G . .
H14B H 0.0737 0.4849 0.1942 0.097 Uiso 1 1 d G . .
O16 O 0.28186(9) 0.3833(4) -0.12973(18) 0.0717(11) Uani 1 1 d D . .
O15 O 0.16825(9) 0.7668(4) -0.1204(2) 0.0856(12) Uani 1 1 d G . .
H15C H 0.1628 0.7464 -0.1590 0.128 Uiso 1 1 d G . .
H15D H 0.1879 0.7733 -0.1110 0.128 Uiso 1 1 d G . .
C17 C -0.10530(9) 0.8683(4) 0.0059(2) 0.0515(12) Uani 1 1 d . . .
H17A H -0.1074 0.8153 0.0410 0.062 Uiso 1 1 calc R . .
H17B H -0.1115 0.8213 -0.0327 0.062 Uiso 1 1 calc R . .
H16C H 0.2913(16) 0.461(4) -0.141(3) 0.19(4) Uiso 1 1 d D . .
H16D H 0.2755(16) 0.335(6) -0.166(3) 0.14(3) Uiso 1 1 d . . .
H13A H -0.0341(12) 0.809(5) 0.176(2) 0.06(2) Uiso 1 1 d . . .
H13B H -0.0236(12) 0.922(5) 0.196(2) 0.071(19) Uiso 1 1 d . . .

loop_
_atom_site_aniso_label
_atom_site_aniso_U_11
_atom_site_aniso_U_22
_atom_site_aniso_U_33
_atom_site_aniso_U_23
_atom_site_aniso_U_13
_atom_site_aniso_U_12
Ag1 0.03033(16) 0.03244(19) 0.0507(2) -0.00310(14) 0.00928(15) -0.00920(16)
Ag4 0.03383(17) 0.0340(2) 0.0582(2) 0.00417(15) 0.01669(16) -0.00570(16)
Ag2 0.02824(16) 0.0607(3) 0.0481(2) -0.00282(16) 0.00886(15) 0.00873(18)
Ag3 0.03128(18) 0.0797(3) 0.0573(2) 0.00044(19) 0.00890(17) 0.0163(2)
S1 0.0217(5) 0.0280(6) 0.0418(6) 0.0000(4) 0.0094(4) -0.0021(5)
S2 0.0233(5) 0.0362(6) 0.0412(6) -0.0074(5) 0.0092(4) -0.0048(5)
S4 0.0248(5) 0.0292(6) 0.0457(6) 0.0064(5) 0.0082(5) 0.0036(5)
S3 0.0233(5) 0.0336(6) 0.0452(6) -0.0024(5) 0.0098(5) 0.0012(5)
C38 0.0267(19) 0.031(2) 0.033(2) 0.0006(17) 0.0114(17) -0.002(2)
C2 0.028(2) 0.027(2) 0.036(2) -0.0073(17) 0.0067(18) 0.000(2)
C33 0.029(2) 0.033(2) 0.034(2) 0.0029(17) 0.0098(18) 0.003(2)
C37 0.038(2) 0.029(3) 0.050(3) 0.0017(19) 0.007(2) -0.003(2)
C7 0.0247(19) 0.032(2) 0.036(2) -0.0029(17) 0.0090(17) -0.004(2)
C34 0.028(2) 0.042(3) 0.054(3) 0.003(2) 0.010(2) 0.005(2)
C35 0.029(2) 0.048(3) 0.062(3) 0.001(2) 0.009(2) -0.009(2)
C24 0.036(2) 0.065(3) 0.046(3) -0.010(2) 0.005(2) 0.019(3)
C4 0.029(2) 0.046(3) 0.085(3) -0.008(3) 0.014(2) -0.010(2)
C5 0.043(3) 0.032(3) 0.105(4) -0.012(3) 0.021(3) -0.020(3)
C6 0.033(2) 0.028(3) 0.072(3) -0.006(2) 0.017(2) -0.002(2)
C22 0.038(2) 0.077(4) 0.045(3) 0.004(2) 0.012(2) 0.017(3)
C3 0.025(2) 0.040(3) 0.058(3) -0.002(2) 0.010(2) 0.002(2)
C36 0.046(3) 0.032(3) 0.057(3) -0.002(2) 0.011(2) -0.012(2)
C21 0.035(2) 0.069(4) 0.059(3) 0.003(2) 0.014(2) 0.011(3)
C20 0.028(2) 0.058(3) 0.050(3) 0.003(2) 0.013(2) 0.008(2)
C23 0.038(2) 0.081(4) 0.045(3) 0.000(2) 0.012(2) 0.020(3)
N8 0.0307(18) 0.073(3) 0.043(2) -0.0019(19) 0.0065(16) 0.015(2)
O2 0.0275(14) 0.0465(19) 0.0491(17) 0.0088(13) -0.0004(13) 0.0005(14)
N1 0.0255(16) 0.0222(19) 0.051(2) -0.0025(15) 0.0099(15) -0.0041(16)
O3 0.0393(16) 0.0438(18) 0.0501(17) -0.0058(13) 0.0244(14) -0.0015(15)
O9 0.0465(18) 0.0433(19) 0.0516(18) 0.0125(14) -0.0084(15) 0.0041(16)
N6 0.0255(16) 0.0237(18) 0.0472(19) 0.0035(14) 0.0113(15) 0.0017(16)
O8 0.0351(16) 0.0472(19) 0.0654(19) -0.0005(15) 0.0264(15) 0.0093(16)
O11 0.0263(15) 0.052(2) 0.0563(18) -0.0007(15) -0.0059(14) -0.0020(15)
O7 0.0350(16) 0.0281(17) 0.069(2) 0.0025(14) 0.0141(15) 0.0069(15)
O6 0.0226(14) 0.055(2) 0.0672(19) -0.0025(15) 0.0010(14) 0.0057(15)
N5 0.0275(17) 0.029(2) 0.053(2) 0.0044(15) 0.0146(16) 0.0019(17)
O12 0.0404(17) 0.055(2) 0.0628(19) -0.0096(15) 0.0252(15) 0.0055(17)
O5 0.0554(19) 0.065(2) 0.0462(17) -0.0137(15) 0.0248(15) -0.0269(18)
N2 0.0239(16) 0.029(2) 0.058(2) -0.0079(16) 0.0088(16) -0.0021(17)
N7 0.035(2) 0.059(3) 0.063(2) 0.001(2) 0.0171(18) 0.009(2)
C31 0.0216(18) 0.029(2) 0.031(2) -0.0011(16) 0.0067(16) 0.0019(19)
C1 0.031(2) 0.028(2) 0.039(2) -0.0047(18) 0.0093(18) -0.003(2)
C32 0.027(2) 0.030(2) 0.035(2) 0.0022(17) 0.0116(17) -0.002(2)
C26 0.0228(18) 0.030(2) 0.030(2) -0.0010(16) 0.0036(16) -0.0016(19)
C25 0.028(2) 0.034(3) 0.039(2) 0.0012(18) 0.0064(18) 0.000(2)
C14 0.0238(19) 0.033(2) 0.032(2) -0.0009(17) 0.0015(17) -0.003(2)
C28 0.026(2) 0.039(3) 0.051(3) -0.003(2) 0.0097(19) -0.009(2)
C30 0.032(2) 0.028(2) 0.049(2) -0.0022(19) 0.005(2) 0.001(2)
C9 0.0248(19) 0.030(2) 0.040(2) -0.0010(18) 0.0045(18) -0.002(2)
C13 0.033(2) 0.035(3) 0.057(3) -0.003(2) 0.010(2) -0.001(2)
C27 0.0219(19) 0.033(2) 0.046(2) 0.0002(19) 0.0045(18) 0.002(2)
C8 0.028(2) 0.037(3) 0.050(3) -0.004(2) 0.004(2) -0.004(2)
C11 0.027(2) 0.039(3) 0.066(3) 0.009(2) 0.014(2) -0.008(2)
C12 0.042(3) 0.025(2) 0.069(3) 0.000(2) 0.012(2) -0.009(2)
C29 0.041(2) 0.029(2) 0.054(3) 0.003(2) 0.008(2) -0.007(2)
C10 0.024(2) 0.034(3) 0.061(3) 0.004(2) 0.010(2) 0.004(2)
O1 0.0401(17) 0.0267(17) 0.086(2) -0.0058(15) 0.0155(16) 0.0046(16)
O10 0.0371(16) 0.0365(19) 0.082(2) 0.0169(16) 0.0178(16) 0.0078(16)
O4 0.0359(17) 0.0348(19) 0.107(3) -0.0181(18) 0.0238(18) 0.0014(16)
N3 0.0345(19) 0.050(2) 0.042(2) 0.0000(17) 0.0024(16) 0.0070(19)
N4 0.038(2) 0.077(3) 0.049(2) 0.006(2) 0.0117(18) 0.014(2)
C15 0.032(2) 0.053(3) 0.050(3) -0.003(2) 0.008(2) 0.005(2)
C19 0.033(2) 0.078(4) 0.050(3) 0.006(2) 0.011(2) 0.018(3)
C16 0.037(2) 0.067(3) 0.049(3) 0.001(2) 0.012(2) 0.016(3)
C18 0.037(2) 0.080(4) 0.046(3) 0.002(2) 0.015(2) 0.014(3)
O13 0.054(2) 0.048(2) 0.064(2) -0.013(2) 0.0175(19) -0.010(2)
O14 0.050(2) 0.043(2) 0.105(3) 0.008(2) 0.0262(19) 0.000(2)
O16 0.062(2) 0.073(3) 0.079(3) -0.012(2) 0.010(2) -0.007(2)
O15 0.057(2) 0.065(3) 0.142(4) 0.003(3) 0.038(2) 0.003(2)
C17 0.034(2) 0.067(3) 0.056(3) 0.001(2) 0.013(2) 0.011(3)

loop_
_atom_type_symbol
_atom_type_description
_atom_type_scat_dispersion_real
_atom_type_scat_dispersion_imag
_atom_type_scat_source
C C 0.0033 0.0016 'International Tables Vol C Tables 4.2.6.8 and 6.1.1.4'
H H 0.0000 0.0000 'International Tables Vol C Tables 4.2.6.8 and 6.1.1.4'
N N 0.0061 0.0033 'International Tables Vol C Tables 4.2.6.8 and 6.1.1.4'
O O 0.0106 0.0060 'International Tables Vol C Tables 4.2.6.8 and 6.1.1.4'
S S 0.1246 0.1234 'International Tables Vol C Tables 4.2.6.8 and 6.1.1.4'
Ag Ag -0.8971 1.1015 'International Tables Vol C Tables 4.2.6.8 and 6.1.1.4'

loop_
_geom_angle_atom_site_label_1
_geom_angle_atom_site_label_2
_geom_angle_atom_site_label_3
_geom_angle
_geom_angle_site_symmetry_1
_geom_angle_site_symmetry_3
N1 Ag1 Ag2 83.00(8) . .
N2 Ag1 Ag2 89.75(9) . .
N2 Ag1 N1 172.24(12) . .
N6 Ag4 Ag3 95.30(8) . .
N6 Ag4 N5 170.49(12) . .
N5 Ag4 Ag3 92.70(8) . .
N7 Ag2 Ag1 96.33(9) . .
N3 Ag2 Ag1 84.60(9) . .
N3 Ag2 N7 175.77(14) . .
N8 Ag3 Ag4 79.99(9) . .
N8 Ag3 N4 175.32(12) . .
N4 Ag3 Ag4 104.69(9) . .
O2 S1 C7 110.21(17) . .
O2 S1 N1 110.84(16) . .
N1 S1 C7 95.83(18) . .
O3 S1 C7 111.73(17) . .
O3 S1 O2 115.63(17) . .
O3 S1 N1 110.89(16) . .
O6 S2 N2 110.40(17) . .
O6 S2 C14 112.07(18) . .
O5 S2 O6 115.61(19) . .
O5 S2 N2 110.05(18) . .
O5 S2 C14 110.80(17) . .
N2 S2 C14 96.24(18) . .
O9 S4 C38 109.85(17) . .
O9 S4 N6 109.79(16) . .
N6 S4 C38 96.34(17) . .
O8 S4 C38 111.73(17) . .
O8 S4 O9 115.69(18) . .
O8 S4 N6 111.77(17) . .
O11 S3 N5 111.31(17) . .
O11 S3 O12 114.48(18) . .
O11 S3 C31 111.96(17) . .
N5 S3 C31 95.92(17) . .
O12 S3 N5 110.15(17) . .
O12 S3 C31 111.54(18) . .
C33 C38 S4 107.5(3) . .
C33 C38 C37 123.7(4) . .
C37 C38 S4 128.8(3) . .
C7 C2 C3 120.7(4) . .
C7 C2 C1 111.6(3) . .
C3 C2 C1 127.7(4) . .
C38 C33 C34 119.0(4) . .
C38 C33 C32 112.7(3) . .
C34 C33 C32 128.3(4) . .
C38 C37 H37 121.7 . .
C38 C37 C36 116.6(4) . .
C36 C37 H37 121.7 . .
C2 C7 S1 108.5(3) . .
C2 C7 C6 122.5(4) . .
C6 C7 S1 129.0(3) . .
C33 C34 H34 120.9 . .
C35 C34 C33 118.1(4) . .
C35 C34 H34 120.9 . .
C34 C35 H35 119.4 . .
C36 C35 C34 121.3(4) . .
C36 C35 H35 119.4 . .
H24A C24 H24B 107.6 . .
C23 C24 H24A 108.7 . .
C23 C24 H24B 108.7 . .
N8 C24 H24A 108.7 . .
N8 C24 H24B 108.7 . .
N8 C24 C23 114.2(4) . .
C5 C4 H4 119.6 . .
C5 C4 C3 120.8(4) . .
C3 C4 H4 119.6 . .
C4 C5 H5 119.3 . .
C4 C5 C6 121.4(4) . .
C6 C5 H5 119.3 . .
C7 C6 C5 116.7(4) . .
C7 C6 H6 121.7 . .
C5 C6 H6 121.7 . .
H22A C22 H22B 107.7 . .
C21 C22 H22A 108.8 . .
C21 C22 H22B 108.8 . .
C21 C22 C23 113.7(4) . .
C23 C22 H22A 108.8 . .
C23 C22 H22B 108.8 . .
C2 C3 C4 118.0(4) . .
C2 C3 H3 121.0 . .
C4 C3 H3 121.0 . .
C37 C36 H36 119.4 . .
C35 C36 C37 121.2(4) . .
C35 C36 H36 119.4 . .
C22 C21 H21A 109.0 . .
C22 C21 H21B 109.0 . .
C22 C21 C20 112.9(4) . .
H21A C21 H21B 107.8 . .
C20 C21 H21A 109.0 . .
C20 C21 H21B 109.0 . .
C21 C20 H20A 108.7 . .
C21 C20 H20B 108.7 . .
H20A C20 H20B 107.6 . .
N7 C20 C21 114.1(4) . .
N7 C20 H20A 108.7 . .
N7 C20 H20B 108.7 . .
C24 C23 H23A 109.1 . .
C24 C23 H23B 109.1 . .
C22 C23 C24 112.7(4) . .
C22 C23 H23A 109.1 . .
C22 C23 H23B 109.1 . .
H23A C23 H23B 107.8 . .
Ag3 N8 H8A 106.8 . .
Ag3 N8 H8B 106.8 . .
C24 N8 Ag3 122.1(3) . .
C24 N8 H8A 106.8 . .
C24 N8 H8B 106.8 . .
H8A N8 H8B 106.7 . .
S1 N1 Ag1 120.56(17) . .
C1 N1 Ag1 127.3(3) . .
C1 N1 S1 112.1(3) . .
S4 N6 Ag4 120.72(17) . .
C32 N6 Ag4 126.3(3) . .
C32 N6 S4 112.1(3) . .
S3 N5 Ag4 122.05(18) . .
C25 N5 Ag4 124.8(3) . .
C25 N5 S3 112.7(3) . .
S2 N2 Ag1 120.63(18) . .
C8 N2 Ag1 127.4(3) . .
C8 N2 S2 112.0(3) . .
Ag2 N7 H7A 107.2 . .
Ag2 N7 H7B 107.2 . .
C20 N7 Ag2 120.3(3) . .
C20 N7 H7A 107.2 . .
C20 N7 H7B 107.2 . .
H7A N7 H7B 106.9 . .
C26 C31 S3 107.4(3) . .
C30 C31 S3 129.5(3) . .
C30 C31 C26 123.0(4) . .
N1 C1 C2 111.9(3) . .
O1 C1 C2 123.6(4) . .
O1 C1 N1 124.4(4) . .
N6 C32 C33 111.4(3) . .
O7 C32 C33 124.3(3) . .
O7 C32 N6 124.3(4) . .
C31 C26 C25 112.0(3) . .
C27 C26 C31 119.7(4) . .
C27 C26 C25 128.3(4) . .
N5 C25 C26 112.0(3) . .
O10 C25 N5 125.1(4) . .
O10 C25 C26 123.0(4) . .
C9 C14 S2 107.5(3) . .
C9 C14 C13 123.6(4) . .
C13 C14 S2 128.9(3) . .
C27 C28 H28 119.6 . .
C27 C28 C29 120.8(4) . .
C29 C28 H28 119.6 . .
C31 C30 H30 122.0 . .
C31 C30 C29 116.0(4) . .
C29 C30 H30 122.0 . .
C14 C9 C8 112.0(4) . .
C14 C9 C10 119.5(4) . .
C10 C9 C8 128.5(4) . .
C14 C13 H13 122.0 . .
C14 C13 C12 116.0(4) . .
C12 C13 H13 122.0 . .
C26 C27 C28 118.6(4) . .
C26 C27 H27 120.7 . .
C28 C27 H27 120.7 . .
N2 C8 C9 112.2(4) . .
O4 C8 N2 124.6(4) . .
O4 C8 C9 123.2(4) . .
C12 C11 H11 119.3 . .
C12 C11 C10 121.4(4) . .
C10 C11 H11 119.3 . .
C13 C12 H12 119.3 . .
C11 C12 C13 121.4(4) . .
C11 C12 H12 119.3 . .
C28 C29 C30 121.8(4) . .
C28 C29 H29 119.1 . .
C30 C29 H29 119.1 . .
C9 C10 H10 120.9 . .
C11 C10 C9 118.2(4) . .
C11 C10 H10 120.9 . .
Ag2 N3 H3A 107.2 . .
Ag2 N3 H3B 107.2 . .
H3A N3 H3B 106.8 . .
C15 N3 Ag2 120.5(3) . .
C15 N3 H3A 107.2 . .
C15 N3 H3B 107.2 . .
Ag3 N4 H4A 108.2 . .
Ag3 N4 H4B 108.2 . .
H4A N4 H4B 107.4 . .
C19 N4 Ag3 116.2(3) . .
C19 N4 H4A 108.2 . .
C19 N4 H4B 108.2 . .
N3 C15 H15A 109.0 . .
N3 C15 H15B 109.0 . .
N3 C15 C16 113.0(4) . .
H15A C15 H15B 107.8 . .
C16 C15 H15A 109.0 . .
C16 C15 H15B 109.0 . .
N4 C19 H19A 108.7 . .
N4 C19 H19B 108.7 . .
N4 C19 C18 114.3(4) . .
H19A C19 H19B 107.6 . .
C18 C19 H19A 108.7 . .
C18 C19 H19B 108.7 . .
C15 C16 H16A 108.6 . .
C15 C16 H16B 108.6 . .
H16A C16 H16B 107.6 . .
C17 C16 C15 114.7(4) . .
C17 C16 H16A 108.6 . .
C17 C16 H16B 108.6 . .
C19 C18 H18A 109.0 . .
C19 C18 H18B 109.0 . .
C19 C18 C17 112.7(4) . 3_545
H18A C18 H18B 107.8 . .
C17 C18 H18A 109.0 3_545 .
C17 C18 H18B 109.0 3_545 .
H13A O13 H13B 113(5) . .
H14A O14 H14B 109.6 . .
H16C O16 H16D 110(6) . .
H15C O15 H15D 109.7 . .
C16 C17 C18 113.4(4) . 3_455
C16 C17 H17A 108.9 . .
C16 C17 H17B 108.9 . .
C18 C17 H17A 108.9 3_455 .
C18 C17 H17B 108.9 3_455 .
H17A C17 H17B 107.7 . .

loop_
_geom_bond_atom_site_label_1
_geom_bond_atom_site_label_2
_geom_bond_distance
_geom_bond_site_symmetry_2
Ag1 Ag2 3.0734(4) .
Ag1 N1 2.132(3) .
Ag1 N2 2.130(3) .
Ag4 Ag3 3.3128(5) .
Ag4 N6 2.117(3) .
Ag4 N5 2.126(3) .
Ag2 N7 2.142(3) .
Ag2 N3 2.142(3) .
Ag3 N8 2.139(3) .
Ag3 N4 2.149(4) .
S1 C7 1.750(4) .
S1 O2 1.438(3) .
S1 N1 1.631(3) .
S1 O3 1.430(3) .
S2 O6 1.436(3) .
S2 O5 1.434(3) .
S2 N2 1.628(3) .
S2 C14 1.752(4) .
S4 C38 1.755(4) .
S4 O9 1.436(3) .
S4 N6 1.630(3) .
S4 O8 1.427(3) .
S3 O11 1.430(3) .
S3 N5 1.632(3) .
S3 O12 1.437(3) .
S3 C31 1.758(4) .
C38 C33 1.370(5) .
C38 C37 1.371(5) .
C2 C7 1.368(5) .
C2 C3 1.371(5) .
C2 C1 1.496(5) .
C33 C34 1.388(5) .
C33 C32 1.496(5) .
C37 H37 0.9300 .
C37 C36 1.378(6) .
C7 C6 1.375(5) .
C34 H34 0.9300 .
C34 C35 1.383(6) .
C35 H35 0.9300 .
C35 C36 1.372(6) .
C24 H24A 0.9700 .
C24 H24B 0.9700 .
C24 C23 1.524(6) .
C24 N8 1.470(5) .
C4 H4 0.9300 .
C4 C5 1.375(6) .
C4 C3 1.387(6) .
C5 H5 0.9300 .
C5 C6 1.386(6) .
C6 H6 0.9300 .
C22 H22A 0.9700 .
C22 H22B 0.9700 .
C22 C21 1.516(6) .
C22 C23 1.523(6) .
C3 H3 0.9300 .
C36 H36 0.9300 .
C21 H21A 0.9700 .
C21 H21B 0.9700 .
C21 C20 1.520(6) .
C20 H20A 0.9700 .
C20 H20B 0.9700 .
C20 N7 1.468(5) .
C23 H23A 0.9700 .
C23 H23B 0.9700 .
N8 H8A 0.9000 .
N8 H8B 0.9000 .
N1 C1 1.366(5) .
N6 C32 1.370(4) .
O7 C32 1.222(4) .
N5 C25 1.354(5) .
N2 C8 1.357(5) .
N7 H7A 0.9000 .
N7 H7B 0.9000 .
C31 C26 1.387(5) .
C31 C30 1.378(5) .
C1 O1 1.219(4) .
C26 C25 1.492(5) .
C26 C27 1.373(5) .
C25 O10 1.216(4) .
C14 C9 1.374(5) .
C14 C13 1.379(5) .
C28 H28 0.9300 .
C28 C27 1.377(5) .
C28 C29 1.384(5) .
C30 H30 0.9300 .
C30 C29 1.386(5) .
C9 C8 1.489(5) .
C9 C10 1.385(5) .
C13 H13 0.9300 .
C13 C12 1.391(6) .
C27 H27 0.9300 .
C8 O4 1.234(5) .
C11 H11 0.9300 .
C11 C12 1.377(6) .
C11 C10 1.378(5) .
C12 H12 0.9300 .
C29 H29 0.9300 .
C10 H10 0.9300 .
N3 H3A 0.9000 .
N3 H3B 0.9000 .
N3 C15 1.468(5) .
N4 H4A 0.9000 .
N4 H4B 0.9000 .
N4 C19 1.467(5) .
C15 H15A 0.9700 .
C15 H15B 0.9700 .
C15 C16 1.517(6) .
C19 H19A 0.9700 .
C19 H19B 0.9700 .
C19 C18 1.519(6) .
C16 H16A 0.9700 .
C16 H16B 0.9700 .
C16 C17 1.511(6) .
C18 H18A 0.9700 .
C18 H18B 0.9700 .
C18 C17 1.520(6) 3_545
O13 H13A 0.80(5) .
O13 H13B 0.83(5) .
O14 H14A 0.8496 .
O14 H14B 0.8508 .
O16 H16C 0.99(2) .
O16 H16D 0.94(6) .
O15 H15C 0.8501 .
O15 H15D 0.8504 .
C17 C18 1.520(6) 3_455
C17 H17A 0.9700 .
C17 H17B 0.9700 .

loop_
_geom_hbond_atom_site_label_D
_geom_hbond_atom_site_label_H
_geom_hbond_atom_site_label_A
_geom_hbond_distance_DH
_geom_hbond_distance_HA
_geom_hbond_distance_DA
_geom_hbond_angle_DHA
_geom_hbond_site_symmetry_A
N3 H3B O2 0.90 2.22 3.080(4) 160.2 5_575
N4 H4A O10 0.90 2.24 3.075(4) 153.3 .
O14 H14A O1 0.85 1.93 2.756(4) 162.5 .
O14 H14B O6 0.85 2.22 2.932(4) 141.6 .
O15 H15D O12 0.85 2.30 3.040(5) 146.3 .
O16 H16C O10 0.99(2) 1.82(3) 2.783(5) 166(7) .
O16 H16D O8 0.94(6) 2.38(7) 3.015(5) 124(5) .
O16 H16D O11 0.94(6) 2.24(6) 3.023(5) 140(6) 4_544
O13 H13A O4 0.80(5) 2.00(5) 2.796(5) 176(5) .
O13 H13B O3 0.83(5) 2.19(5) 2.979(5) 158(5) 2

loop_
_geom_torsion_atom_site_label_1
_geom_torsion_atom_site_label_2
_geom_torsion_atom_site_label_3
_geom_torsion_atom_site_label_4
_geom_torsion
_geom_torsion_site_symmetry_1
_geom_torsion_site_symmetry_2
_geom_torsion_site_symmetry_3
_geom_torsion_site_symmetry_4
Ag1 Ag2 N7 C20 -110.9(3) . . . .
Ag1 Ag2 N3 C15 -92.0(3) . . . .
Ag1 N1 C1 C2 -174.2(2) . . . .
Ag1 N1 C1 O1 4.6(6) . . . .
Ag1 N2 C8 C9 178.9(2) . . . .
Ag1 N2 C8 O4 -3.0(6) . . . .
Ag4 Ag3 N8 C24 -65.4(3) . . . .
Ag4 Ag3 N4 C19 -106.0(3) . . . .
Ag4 N6 C32 C33 168.0(2) . . . .
Ag4 N6 C32 O7 -12.5(5) . . . .
Ag4 N5 C25 C26 171.7(2) . . . .
Ag4 N5 C25 O10 -9.0(6) . . . .
Ag2 Ag1 N1 S1 101.12(17) . . . .
Ag2 Ag1 N1 C1 -82.7(3) . . . .
Ag2 Ag1 N2 S2 66.25(18) . . . .
Ag2 Ag1 N2 C8 -114.7(3) . . . .
Ag2 N3 C15 C16 179.1(3) . . . .
Ag3 Ag4 N6 S4 -69.84(17) . . . .
Ag3 Ag4 N6 C32 122.3(3) . . . .
Ag3 Ag4 N5 S3 -124.10(19) . . . .
Ag3 Ag4 N5 C25 64.3(3) . . . .
Ag3 N4 C19 C18 -174.6(3) . . . .
S1 C7 C6 C5 179.3(3) . . . .
S1 N1 C1 C2 2.3(4) . . . .
S1 N1 C1 O1 -178.9(3) . . . .
S2 N2 C8 C9 -2.0(4) . . . .
S2 N2 C8 O4 176.1(3) . . . .
S2 C14 C9 C8 -2.4(4) . . . .
S2 C14 C9 C10 178.3(3) . . . .
S2 C14 C13 C12 -179.6(3) . . . .
S4 C38 C33 C34 -177.2(3) . . . .
S4 C38 C33 C32 2.8(4) . . . .
S4 C38 C37 C36 176.9(3) . . . .
S4 N6 C32 C33 -0.7(4) . . . .
S4 N6 C32 O7 178.7(3) . . . .
S3 N5 C25 C26 -0.6(4) . . . .
S3 N5 C25 O10 178.6(3) . . . .
S3 C31 C26 C25 -1.4(4) . . . .
S3 C31 C26 C27 178.7(3) . . . .
S3 C31 C30 C29 -177.7(3) . . . .
C38 S4 N6 Ag4 -167.40(18) . . . .
C38 S4 N6 C32 2.1(3) . . . .
C38 C33 C34 C35 0.0(6) . . . .
C38 C33 C32 N6 -1.5(4) . . . .
C38 C33 C32 O7 179.1(4) . . . .
C38 C37 C36 C35 -0.4(6) . . . .
C2 C7 C6 C5 -0.2(6) . . . .
C33 C38 C37 C36 -0.4(6) . . . .
C33 C34 C35 C36 -0.8(6) . . . .
C37 C38 C33 C34 0.7(6) . . . .
C37 C38 C33 C32 -179.3(3) . . . .
C7 S1 N1 Ag1 173.97(18) . . . .
C7 S1 N1 C1 -2.8(3) . . . .
C7 C2 C3 C4 -0.2(6) . . . .
C7 C2 C1 N1 -0.4(4) . . . .
C7 C2 C1 O1 -179.2(4) . . . .
C34 C33 C32 N6 178.5(4) . . . .
C34 C33 C32 O7 -0.9(6) . . . .
C34 C35 C36 C37 1.0(7) . . . .
C4 C5 C6 C7 0.1(7) . . . .
C5 C4 C3 C2 0.0(7) . . . .
C22 C21 C20 N7 -174.7(3) . . . .
C3 C2 C7 S1 -179.3(3) . . . .
C3 C2 C7 C6 0.3(6) . . . .
C3 C2 C1 N1 177.2(4) . . . .
C3 C2 C1 O1 -1.6(6) . . . .
C3 C4 C5 C6 0.0(8) . . . .
C21 C22 C23 C24 -178.2(4) . . . .
C21 C20 N7 Ag2 -179.0(3) . . . .
C23 C24 N8 Ag3 -179.7(3) . . . .
C23 C22 C21 C20 176.2(3) . . . .
N8 Ag3 N4 C19 75.6(18) . . . .
N8 C24 C23 C22 -179.5(3) . . . .
O2 S1 C7 C2 -112.2(3) . . . .
O2 S1 C7 C6 68.2(4) . . . .
O2 S1 N1 Ag1 -71.8(2) . . . .
O2 S1 N1 C1 111.4(3) . . . .
N1 Ag1 Ag2 N7 88.33(13) . . . .
N1 Ag1 Ag2 N3 -87.52(13) . . . .
N1 Ag1 N2 S2 45.3(10) . . . .
N1 Ag1 N2 C8 -135.6(8) . . . .
N1 S1 C7 C2 2.5(3) . . . .
N1 S1 C7 C6 -177.1(4) . . . .
O3 S1 C7 C2 117.8(3) . . . .
O3 S1 C7 C6 -61.8(4) . . . .
O3 S1 N1 Ag1 58.0(2) . . . .
O3 S1 N1 C1 -118.7(3) . . . .
O9 S4 C38 C33 110.8(3) . . . .
O9 S4 C38 C37 -66.9(4) . . . .
O9 S4 N6 Ag4 78.8(2) . . . .
O9 S4 N6 C32 -111.7(3) . . . .
N6 Ag4 Ag3 N8 -32.75(13) . . . .
N6 Ag4 Ag3 N4 147.38(14) . . . .
N6 Ag4 N5 S3 23.2(9) . . . .
N6 Ag4 N5 C25 -148.4(6) . . . .
N6 S4 C38 C33 -2.9(3) . . . .
N6 S4 C38 C37 179.4(4) . . . .
O8 S4 C38 C33 -119.4(3) . . . .
O8 S4 C38 C37 62.9(4) . . . .
O8 S4 N6 Ag4 -50.9(2) . . . .
O8 S4 N6 C32 118.5(3) . . . .
O11 S3 N5 Ag4 -56.4(2) . . . .
O11 S3 N5 C25 116.2(3) . . . .
O11 S3 C31 C26 -114.9(3) . . . .
O11 S3 C31 C30 63.9(4) . . . .
O6 S2 N2 Ag1 63.4(2) . . . .
O6 S2 N2 C8 -115.8(3) . . . .
O6 S2 C14 C9 116.2(3) . . . .
O6 S2 C14 C13 -62.7(4) . . . .
N5 Ag4 Ag3 N8 142.11(13) . . . .
N5 Ag4 Ag3 N4 -37.76(14) . . . .
N5 Ag4 N6 S4 143.0(7) . . . .
N5 Ag4 N6 C32 -24.9(9) . . . .
N5 S3 C31 C26 0.9(3) . . . .
N5 S3 C31 C30 179.8(3) . . . .
O12 S3 N5 Ag4 71.7(2) . . . .
O12 S3 N5 C25 -115.7(3) . . . .
O12 S3 C31 C26 115.3(3) . . . .
O12 S3 C31 C30 -65.8(4) . . . .
O5 S2 N2 Ag1 -65.4(2) . . . .
O5 S2 N2 C8 115.4(3) . . . .
O5 S2 C14 C9 -113.1(3) . . . .
O5 S2 C14 C13 68.1(4) . . . .
N2 Ag1 Ag2 N7 -88.89(13) . . . .
N2 Ag1 Ag2 N3 95.26(13) . . . .
N2 Ag1 N1 S1 122.2(8) . . . .
N2 Ag1 N1 C1 -61.6(10) . . . .
N2 S2 C14 C9 1.2(3) . . . .
N2 S2 C14 C13 -177.7(3) . . . .
N7 Ag2 N3 C15 165.1(16) . . . .
C31 S3 N5 Ag4 -172.75(19) . . . .
C31 S3 N5 C25 -0.2(3) . . . .
C31 C26 C25 N5 1.3(4) . . . .
C31 C26 C25 O10 -177.9(4) . . . .
C31 C26 C27 C28 -0.5(5) . . . .
C31 C30 C29 C28 -1.0(6) . . . .
C1 C2 C7 S1 -1.6(4) . . . .
C1 C2 C7 C6 178.1(3) . . . .
C1 C2 C3 C4 -177.6(4) . . . .
C32 C33 C34 C35 180.0(4) . . . .
C26 C31 C30 C29 1.0(6) . . . .
C25 C26 C27 C28 179.5(3) . . . .
C14 S2 N2 Ag1 179.73(19) . . . .
C14 S2 N2 C8 0.5(3) . . . .
C14 C9 C8 N2 3.0(5) . . . .
C14 C9 C8 O4 -175.2(4) . . . .
C14 C9 C10 C11 1.9(6) . . . .
C14 C13 C12 C11 0.1(6) . . . .
C30 C31 C26 C25 179.7(3) . . . .
C30 C31 C26 C27 -0.3(6) . . . .
C9 C14 C13 C12 1.7(6) . . . .
C13 C14 C9 C8 176.5(3) . . . .
C13 C14 C9 C10 -2.7(6) . . . .
C27 C26 C25 N5 -178.7(4) . . . .
C27 C26 C25 O10 2.1(6) . . . .
C27 C28 C29 C30 0.2(6) . . . .
C8 C9 C10 C11 -177.3(4) . . . .
C12 C11 C10 C9 -0.2(6) . . . .
C29 C28 C27 C26 0.5(6) . . . .
C10 C9 C8 N2 -177.9(4) . . . .
C10 C9 C8 O4 4.0(7) . . . .
C10 C11 C12 C13 -0.8(6) . . . .
N3 Ag2 N7 C20 -8.5(19) . . . .
N3 C15 C16 C17 -178.3(3) . . . .
N4 Ag3 N8 C24 113.0(17) . . . .
N4 C19 C18 C17 180.0(3) . . . 3_545
C15 C16 C17 C18 179.9(3) . . . 3_455
